data_4133192
loop_
_publ_author_name
'Hu, Anhua'
'Chen, Yilin'
'Guo, Jing-Jing'
'Yu, Na'
'An, Qing'
'Zuo, Zhiwei'

_publ_section_title
;
 Cerium-Catalyzed Formal Cycloaddition of Cycloalkanols with Alkenes
 through Dual Photoexcitation.
;
_journal_issue 42
_journal_name_full 'Journal of the American Chemical Society'
_journal_page_first 13580
_journal_page_last 13585
_journal_paper_doi 10.1021/jacs.8b08781
_journal_volume 140
_journal_year 2018
_chemical_formula_moiety 'C17 H17 F O6'
_chemical_formula_sum 'C17 H17 F O6'
_chemical_formula_weight 336.30
_space_group_crystal_system triclinic
_space_group_IT_number 2
_space_group_name_Hall '-P 1'
_space_group_name_H-M_alt 'P -1'
_atom_sites_solution_hydrogens mixed
_atom_sites_solution_primary dual
_audit_creation_date 2018-05-16
_audit_creation_method
;
Olex2 1.2
(compiled 2017.01.04 svn.r3372 for OlexSys, GUI svn.r5292)
;
_cell_angle_alpha 98.618(8)
_cell_angle_beta 93.721(7)
_cell_angle_gamma 96.898(7)
_cell_formula_units_Z 2
_cell_length_a 8.5820(10)
_cell_length_b 9.1420(12)
_cell_length_c 10.6911(14)
_cell_measurement_reflns_used 1661
_cell_measurement_temperature 166(2)
_cell_measurement_theta_max 21.79
_cell_measurement_theta_min 2.40
_cell_volume 820.37(18)
_computing_cell_refinement 'SAINT v8.37A (Bruker, 2015)'
_computing_data_reduction 'SAINT v8.37A (Bruker, 2015)'
_computing_molecular_graphics 'Olex2 (Dolomanov et al., 2009)'
_computing_publication_material 'Olex2 (Dolomanov et al., 2009)'
_computing_structure_refinement 'XL (Sheldrick, 2008)'
_computing_structure_solution 'XT (Sheldrick, 2015)'
_diffrn_ambient_temperature 166.0
_diffrn_measured_fraction_theta_full 0.999
_diffrn_measured_fraction_theta_max 0.998
_diffrn_measurement_device_type 'Bruker APEX-II CCD'
_diffrn_measurement_method '\f and \w scans'
_diffrn_radiation_type MoK\a
_diffrn_radiation_wavelength 0.71073
_diffrn_reflns_av_R_equivalents 0.1263
_diffrn_reflns_av_unetI/netI 0.0980
_diffrn_reflns_Laue_measured_fraction_full 0.999
_diffrn_reflns_Laue_measured_fraction_max 0.998
_diffrn_reflns_limit_h_max 10
_diffrn_reflns_limit_h_min -10
_diffrn_reflns_limit_k_max 11
_diffrn_reflns_limit_k_min -11
_diffrn_reflns_limit_l_max 13
_diffrn_reflns_limit_l_min -13
_diffrn_reflns_number 14666
_diffrn_reflns_point_group_measured_fraction_full 0.999
_diffrn_reflns_point_group_measured_fraction_max 0.998
_diffrn_reflns_theta_full 25.242
_diffrn_reflns_theta_max 26.022
_diffrn_reflns_theta_min 2.273
_diffrn_standards_number 0
_exptl_absorpt_coefficient_mu 0.110
_exptl_absorpt_correction_T_max 0.7454
_exptl_absorpt_correction_T_min 0.6568
_exptl_absorpt_correction_type none
_exptl_crystal_density_diffrn 1.361
_exptl_crystal_description block
_exptl_crystal_F_000 352
_refine_diff_density_max 0.254
_refine_diff_density_min -0.363
_refine_diff_density_rms 0.057
_refine_ls_extinction_method none
_refine_ls_goodness_of_fit_ref 1.006
_refine_ls_hydrogen_treatment mixed
_refine_ls_matrix_type full
_refine_ls_number_parameters 235
_refine_ls_number_reflns 3233
_refine_ls_number_restraints 9
_refine_ls_restrained_S_all 1.007
_refine_ls_R_factor_all 0.1591
_refine_ls_R_factor_gt 0.0648
_refine_ls_shift/su_max 0.000
_refine_ls_shift/su_mean 0.000
_refine_ls_structure_factor_coef Fsqd
_refine_ls_weighting_details 'w=1/[\s^2^(Fo^2^)+(0.0800P)^2^+0.1320P] where P=(Fo^2^+2Fc^2^)/3'
_refine_ls_weighting_scheme calc
_refine_ls_wR_factor_gt 0.1390
_refine_ls_wR_factor_ref 0.1780
_reflns_Friedel_coverage 0.000
_reflns_number_gt 1565
_reflns_number_total 3233
_reflns_threshold_expression 'I > 2\s(I)'
_cod_data_source_file ja8b08781_si_007.cif
_cod_data_source_block mo_0928_6_0m
_cod_database_code 4133192
_shelx_shelxl_version_number 2014/7
_shelx_space_group_comment
;
The symmetry employed for this shelxl refinement is uniquely defined
by the following loop, which should always be used as a source of
symmetry information in preference to the above space-group names.
They are only intended as comments.
;
_olex2_refinement_description
;
1. Fixed Uiso
 At 1.2 times of:
  All C(H) groups, All C(H,H) groups
 At 1.5 times of:
  All C(H,H,H) groups
2. Restrained distances
 C2-C1A
 1.5 with sigma of 0.02
 C2-C1
 1.5 with sigma of 0.02
 H2-C2
 1 with sigma of 0.02
3. Uiso/Uaniso restraints and constraints
C1A: within 2A with sigma of 0.04 and sigma for terminal atoms of 0.08
C1A \\sim C1: within 2A with sigma of 0.04 and sigma for terminal atoms of 0.08
4. Others
 Sof(C1A)=Sof(H1AA)=Sof(H1AB)=Sof(H1AC)=1-FVAR(1)
 Sof(C1)=Sof(H1A)=Sof(H1B)=Sof(H1C)=FVAR(1)
5.a Ternary CH refined with riding coordinates:
 C00B(H00B), C00D(H00D)
5.b Secondary CH2 refined with riding coordinates:
 C00F(H00A,H00C)
5.c Aromatic/amide H refined with riding coordinates:
 C00H(H00H), C00I(H00I), C00M(H00M)
5.d Idealised Me refined as rotating group:
 C00J(H00E,H00F,H00G), C00L(H00J,H00K,H00L), C1A(H1AA,H1AB,H1AC), C1(H1A,H1B,
 H1C)
;
_olex2_submission_special_instructions 'No special instructions were received'

loop_
_space_group_symop_operation_xyz
'x, y, z'
'-x, -y, -z'

loop_
_atom_site_label
_atom_site_type_symbol
_atom_site_fract_x
_atom_site_fract_y
_atom_site_fract_z
_atom_site_U_iso_or_equiv
_atom_site_adp_type
_atom_site_occupancy
_atom_site_site_symmetry_order
_atom_site_calc_flag
_atom_site_refinement_flags_posn
_atom_site_refinement_flags_adp
_atom_site_refinement_flags_occupancy
_atom_site_disorder_assembly
_atom_site_disorder_group
O001 O 0.9058(2) 0.5671(2) 0.5966(2) 0.0376(6) Uani 1 1 d . . . . .
O002 O 0.7406(3) 0.3059(3) 0.3854(2) 0.0408(6) Uani 1 1 d . . . . .
O003 O 0.6218(3) 0.1138(2) 0.6336(2) 0.0432(7) Uani 1 1 d . . . . .
O004 O 0.8893(3) 0.1557(3) 0.4728(2) 0.0418(6) Uani 1 1 d . . . . .
O005 O 0.8362(3) 0.1720(3) 0.7719(3) 0.0533(7) Uani 1 1 d . . . . .
O006 O 0.7009(3) 0.6690(3) 0.5259(3) 0.0548(8) Uani 1 1 d . . . . .
F00 F 0.6379(4) 0.9386(3) 1.0545(3) 0.0974(10) Uani 1 1 d . . . . .
C008 C 0.7998(4) 0.2645(4) 0.4764(3) 0.0329(8) Uani 1 1 d . . . . .
C009 C 0.7833(3) 0.3309(3) 0.6147(3) 0.0312(8) Uani 1 1 d . . . . .
C00A C 0.7533(4) 0.1990(4) 0.6855(3) 0.0353(8) Uani 1 1 d . . . . .
C00B C 0.9328(4) 0.4425(4) 0.6613(3) 0.0344(8) Uani 1 1 d . . . . .
H00B H 1.0273 0.3992 0.6300 0.041 Uiso 1 1 calc R . . . .
C00C C 0.7474(4) 0.5705(4) 0.5730(4) 0.0406(9) Uani 1 1 d . . . . .
C00D C 0.6576(4) 0.4367(4) 0.6175(4) 0.0393(9) Uani 1 1 d . . . . .
H00D H 0.5676 0.3924 0.5537 0.047 Uiso 1 1 calc R . . . .
C00E C 0.8636(4) 0.6132(4) 0.8625(3) 0.0410(9) Uani 1 1 d . . . . .
C00F C 0.9622(4) 0.4990(4) 0.8035(3) 0.0437(9) Uani 1 1 d . . . . .
H00A H 0.9469 0.4115 0.8480 0.052 Uiso 1 1 calc R . . . .
H00C H 1.0742 0.5424 0.8212 0.052 Uiso 1 1 calc R . . . .
C00G C 0.7012(4) 0.6092(4) 0.8376(4) 0.0459(10) Uani 1 1 d . . . . .
C00H C 0.9448(5) 0.7291(4) 0.9514(4) 0.0508(10) Uani 1 1 d . . . . .
H00H H 1.0556 0.7330 0.9667 0.061 Uiso 1 1 calc R . . . .
C00I C 0.6274(5) 0.7213(5) 0.9043(4) 0.0543(11) Uani 1 1 d . . . . .
H00I H 0.5172 0.7215 0.8893 0.065 Uiso 1 1 calc R . . . .
C00J C 0.9177(5) 0.0827(4) 0.3474(4) 0.0549(11) Uani 1 1 d . . . . .
H00E H 0.8170 0.0520 0.2960 0.082 Uiso 1 1 calc GR . . . .
H00F H 0.9700 -0.0054 0.3555 0.082 Uiso 1 1 calc GR . . . .
H00G H 0.9850 0.1522 0.3062 0.082 Uiso 1 1 calc GR . . . .
C00K C 0.7150(6) 0.8316(5) 0.9919(4) 0.0574(11) Uani 1 1 d . . . . .
C00L C 0.5808(5) -0.0213(4) 0.6860(4) 0.0570(11) Uani 1 1 d . . . . .
H00J H 0.4831 -0.0762 0.6410 0.085 Uiso 1 1 calc GR . . . .
H00K H 0.5657 0.0044 0.7764 0.085 Uiso 1 1 calc GR . . . .
H00L H 0.6658 -0.0837 0.6762 0.085 Uiso 1 1 calc GR . . . .
C00M C 0.8714(6) 0.8376(5) 1.0173(4) 0.0650(12) Uani 1 1 d . . . . .
H00M H 0.9289 0.9143 1.0787 0.078 Uiso 1 1 calc R . . . .
C2 C 0.5946(5) 0.4928(6) 0.7430(5) 0.0742(15) Uani 1 1 d D . . . .
C1A C 0.5037(9) 0.3824(8) 0.7966(6) 0.060(3) Uani 0.735(15) 1 d D U P A 1
H1AA H 0.4333 0.3174 0.7297 0.090 Uiso 0.735(15) 1 calc GR . P A 1
H1AB H 0.4410 0.4305 0.8603 0.090 Uiso 0.735(15) 1 calc GR . P A 1
H1AC H 0.5738 0.3229 0.8370 0.090 Uiso 0.735(15) 1 calc GR . P A 1
C1 C 0.4284(17) 0.457(2) 0.7788(14) 0.039(5) Uani 0.265(15) 1 d D U P A 2
H1A H 0.3646 0.5319 0.7557 0.059 Uiso 0.265(15) 1 calc GR . P A 2
H1B H 0.4302 0.4562 0.8705 0.059 Uiso 0.265(15) 1 calc GR . P A 2
H1C H 0.3828 0.3580 0.7334 0.059 Uiso 0.265(15) 1 calc GR . P A 2
H2 H 0.489(5) 0.527(8) 0.726(8) 0.17(3) Uiso 1 1 d D . . . .

loop_
_atom_site_aniso_label
_atom_site_aniso_U_11
_atom_site_aniso_U_22
_atom_site_aniso_U_33
_atom_site_aniso_U_23
_atom_site_aniso_U_13
_atom_site_aniso_U_12
O001 0.0302(13) 0.0311(13) 0.0491(16) 0.0027(11) -0.0061(11) 0.0037(10)
O002 0.0391(13) 0.0470(15) 0.0351(15) 0.0044(12) -0.0052(11) 0.0080(11)
O003 0.0435(14) 0.0313(14) 0.0505(17) 0.0029(12) -0.0021(12) -0.0047(11)
O004 0.0553(15) 0.0351(14) 0.0362(15) 0.0005(11) 0.0053(12) 0.0161(12)
O005 0.0574(16) 0.0580(18) 0.0427(17) 0.0151(14) -0.0090(14) -0.0011(13)
O006 0.0475(15) 0.0332(15) 0.081(2) 0.0045(14) -0.0174(14) 0.0109(12)
F00 0.123(2) 0.087(2) 0.075(2) -0.0325(16) 0.0040(17) 0.0454(18)
C008 0.0263(17) 0.0293(19) 0.040(2) 0.0009(17) -0.0016(16) -0.0019(15)
C009 0.0286(17) 0.0291(18) 0.033(2) -0.0029(15) -0.0020(14) 0.0043(14)
C00A 0.0353(19) 0.038(2) 0.032(2) -0.0027(17) 0.0027(17) 0.0087(16)
C00B 0.0289(18) 0.034(2) 0.039(2) 0.0015(16) -0.0065(15) 0.0063(14)
C00C 0.036(2) 0.033(2) 0.049(2) -0.0054(18) -0.0080(17) 0.0076(16)
C00D 0.0293(18) 0.037(2) 0.047(2) -0.0084(17) -0.0032(16) 0.0073(15)
C00E 0.056(2) 0.034(2) 0.031(2) 0.0028(17) -0.0008(17) 0.0051(17)
C00F 0.040(2) 0.044(2) 0.042(2) -0.0060(18) -0.0118(17) 0.0065(17)
C00G 0.055(2) 0.039(2) 0.041(2) -0.0060(18) 0.0092(19) 0.0076(18)
C00H 0.071(3) 0.043(2) 0.035(2) 0.0011(19) -0.007(2) 0.006(2)
C00I 0.066(3) 0.059(3) 0.041(3) 0.004(2) 0.007(2) 0.020(2)
C00J 0.070(3) 0.051(3) 0.043(3) -0.006(2) 0.014(2) 0.018(2)
C00K 0.089(3) 0.046(3) 0.035(2) -0.011(2) 0.009(2) 0.023(2)
C00L 0.065(3) 0.040(2) 0.065(3) 0.010(2) 0.014(2) -0.0044(19)
C00M 0.082(3) 0.057(3) 0.049(3) -0.009(2) -0.013(2) 0.011(2)
C2 0.040(2) 0.082(3) 0.083(4) -0.037(3) 0.029(3) -0.012(2)
C1A 0.067(5) 0.060(5) 0.055(4) 0.002(3) 0.023(3) 0.015(4)
C1 0.049(10) 0.037(10) 0.034(9) 0.005(7) 0.012(7) 0.015(7)

loop_
_atom_type_symbol
_atom_type_description
_atom_type_scat_dispersion_real
_atom_type_scat_dispersion_imag
_atom_type_scat_source
C C 0.0033 0.0016 'International Tables Vol C Tables 4.2.6.8 and 6.1.1.4'
H H 0.0000 0.0000 'International Tables Vol C Tables 4.2.6.8 and 6.1.1.4'
F F 0.0171 0.0103 'International Tables Vol C Tables 4.2.6.8 and 6.1.1.4'
O O 0.0106 0.0060 'International Tables Vol C Tables 4.2.6.8 and 6.1.1.4'

loop_
_geom_angle_atom_site_label_1
_geom_angle_atom_site_label_2
_geom_angle_atom_site_label_3
_geom_angle
C00C O001 C00B 110.4(2)
C00A O003 C00L 115.9(3)
C008 O004 C00J 116.4(3)
O002 C008 O004 125.4(3)
O002 C008 C009 124.7(3)
O004 C008 C009 109.9(3)
C008 C009 C00B 107.4(2)
C00A C009 C008 106.2(3)
C00A C009 C00B 116.4(3)
C00A C009 C00D 116.5(3)
C00D C009 C008 109.0(3)
C00D C009 C00B 100.8(3)
O003 C00A C009 108.9(3)
O005 C00A O003 124.7(3)
O005 C00A C009 126.3(3)
O001 C00B C009 101.8(2)
O001 C00B H00B 109.4
O001 C00B C00F 108.8(3)
C009 C00B H00B 109.4
C00F C00B C009 117.6(3)
C00F C00B H00B 109.4
O001 C00C C00D 108.9(3)
O006 C00C O001 120.6(3)
O006 C00C C00D 130.5(3)
C009 C00D H00D 109.5
C00C C00D C009 100.7(3)
C00C C00D H00D 109.5
C2 C00D C009 119.5(4)
C2 C00D C00C 107.4(3)
C2 C00D H00D 109.5
C00G C00E C00F 125.7(3)
C00H C00E C00F 115.6(3)
C00H C00E C00G 118.7(4)
C00B C00F H00A 107.7
C00B C00F H00C 107.7
C00E C00F C00B 118.3(3)
C00E C00F H00A 107.7
C00E C00F H00C 107.7
H00A C00F H00C 107.1
C00E C00G C00I 118.2(3)
C00E C00G C2 125.9(3)
C00I C00G C2 116.0(4)
C00E C00H H00H 118.6
C00M C00H C00E 122.7(4)
C00M C00H H00H 118.6
C00G C00I H00I 120.0
C00K C00I C00G 119.9(4)
C00K C00I H00I 120.0
O004 C00J H00E 109.5
O004 C00J H00F 109.5
O004 C00J H00G 109.5
H00E C00J H00F 109.5
H00E C00J H00G 109.5
H00F C00J H00G 109.5
F00 C00K C00I 117.8(4)
C00M C00K F00 119.3(4)
C00M C00K C00I 122.9(4)
O003 C00L H00J 109.5
O003 C00L H00K 109.5
O003 C00L H00L 109.5
H00J C00L H00K 109.5
H00J C00L H00L 109.5
H00K C00L H00L 109.5
C00H C00M H00M 121.2
C00K C00M C00H 117.5(4)
C00K C00M H00M 121.2
C00D C2 C00G 118.0(3)
C00D C2 H2 109(5)
C00G C2 H2 111(4)
C1A C2 C00D 114.8(4)
C1A C2 C00G 115.3(5)
C1A C2 H2 83(5)
C1 C2 C00D 126.1(6)
C1 C2 C00G 115.5(6)
C1 C2 H2 43(5)
C2 C1A H1AA 109.5
C2 C1A H1AB 109.5
C2 C1A H1AC 109.5
H1AA C1A H1AB 109.5
H1AA C1A H1AC 109.5
H1AB C1A H1AC 109.5
C2 C1 H1A 109.5
C2 C1 H1B 109.5
C2 C1 H1C 109.5
C2 C1 H2 41.8(13)
H1A C1 H1B 109.5
H1A C1 H1C 109.5
H1A C1 H2 68.5
H1B C1 H1C 109.5
H1B C1 H2 131.7
H1C C1 H2 116.5

loop_
_geom_bond_atom_site_label_1
_geom_bond_atom_site_label_2
_geom_bond_distance
O001 C00B 1.452(4)
O001 C00C 1.371(4)
O002 C008 1.201(4)
O003 C00A 1.328(4)
O003 C00L 1.447(4)
O004 C008 1.325(4)
O004 C00J 1.455(4)
O005 C00A 1.202(4)
O006 C00C 1.192(4)
F00 C00K 1.363(5)
C008 C009 1.534(5)
C009 C00A 1.523(5)
C009 C00B 1.544(4)
C009 C00D 1.532(4)
C00B H00B 1.0000
C00B C00F 1.525(5)
C00C C00D 1.521(5)
C00D H00D 1.0000
C00D C2 1.520(5)
C00E C00F 1.512(5)
C00E C00G 1.397(5)
C00E C00H 1.395(5)
C00F H00A 0.9900
C00F H00C 0.9900
C00G C00I 1.398(5)
C00G C2 1.522(6)
C00H H00H 0.9500
C00H C00M 1.369(5)
C00I H00I 0.9500
C00I C00K 1.379(6)
C00J H00E 0.9800
C00J H00F 0.9800
C00J H00G 0.9800
C00K C00M 1.345(6)
C00L H00J 0.9800
C00L H00K 0.9800
C00L H00L 0.9800
C00M H00M 0.9500
C2 C1A 1.413(7)
C2 C1 1.512(13)
C2 H2 1.01(2)
C1A H1AA 0.9800
C1A H1AB 0.9800
C1A H1AC 0.9800
C1 H1A 0.9800
C1 H1B 0.9800
C1 H1C 0.9800
C1 H2 1.03(8)
